data_7249942
loop_
_publ_author_name
'Smith, Jordan N.'
'White, Nicholas G.'

_publ_section_title
;
 Structural diversity in 1D hydrogen-bonded chains assembled through
 bis(triazole) self-association
;
_journal_issue 11
_journal_name_full CrystEngComm
_journal_page_first 1568
_journal_page_last 1574
_journal_paper_doi 10.1039/D5CE00020C
_journal_volume 27
_journal_year 2025
_chemical_formula_moiety 'C52 H46 N12, 2(C H2 Cl2)'
_chemical_formula_sum 'C54 H50 Cl4 N12'
_chemical_formula_weight 1008.86
_space_group_crystal_system monoclinic
_space_group_IT_number 15
_space_group_name_Hall '-C 2yc'
_space_group_name_H-M_alt 'C 1 2/c 1'
_atom_sites_solution_hydrogens geom
_atom_sites_solution_primary dual
_audit_creation_date 2023-05-25
_audit_creation_method
;
Olex2 1.3
(compiled 2020.11.12 svn.r5f609507 for OlexSys, GUI svn.r6408)
;
_audit_update_record
;
2024-07-25 deposited with the CCDC.	2025-02-05 downloaded from the CCDC.
;
_cell_angle_alpha 90
_cell_angle_beta 103.2280(10)
_cell_angle_gamma 90
_cell_formula_units_Z 4
_cell_length_a 11.57630(10)
_cell_length_b 18.4127(2)
_cell_length_c 24.1317(3)
_cell_measurement_reflns_used 9449
_cell_measurement_temperature 150.00(10)
_cell_measurement_theta_max 70.7310
_cell_measurement_theta_min 4.5870
_cell_volume 5007.22(10)
_computing_cell_refinement 'CrysAlisPro 1.171.42.67a (Rigaku OD, 2022)'
_computing_data_collection 'CrysAlisPro 1.171.42.67a (Rigaku OD, 2022)'
_computing_data_reduction 'CrysAlisPro 1.171.42.67a (Rigaku OD, 2022)'
_computing_molecular_graphics 'Olex2 1.3 (Dolomanov et al., 2009)'
_computing_publication_material 'Olex2 1.3 (Dolomanov et al., 2009)'
_computing_structure_refinement 'SHELXL 2018/3 (Sheldrick, 2015)'
_computing_structure_solution 'SHELXT 2018/2 (Sheldrick, 2018)'
_diffrn_ambient_environment N~2~
_diffrn_ambient_temperature 150.00(10)
_diffrn_detector 'CCD plate'
_diffrn_detector_area_resol_mean 8.1297
_diffrn_detector_type EosS2
_diffrn_measured_fraction_theta_full 0.999
_diffrn_measured_fraction_theta_max 0.999
_diffrn_measurement_details
;
List of Runs (angles in degrees, time in seconds):

  # Type    Start    End  Width  t~exp~   \w     \q     \k     \f   Frames
#--------------------------------------------------------------------------
  1  \w    -55.00  33.00   1.00    4.00    --  -36.03  38.00   0.00   88
  2  \w    -98.00  19.00   1.00    4.00    --  -36.03   0.00 150.00  117
  3  \w    -84.00 -26.00   1.00    4.00    --  -36.03 125.00-180.00   58
  4  \w     27.00  87.00   1.00    4.00    --   36.03-125.00  90.00   60
  5  \w     -6.00  63.00   1.00    4.00    --   36.03 -77.00 120.00   69
  6  \w    110.00 153.00   1.00   16.00    --  105.15  61.00 -90.00   43
  7  \w     41.00  98.00   1.00   16.00    --  105.15 -45.00  60.00   57
  8  \w     47.00 163.00   1.00   16.00    --  105.15   0.00 -90.00  116
  9  \w     37.00 119.00   1.00   16.00    --  105.15 -45.00-150.00   82
 10  \w     39.00 122.00   1.00   16.00    --  105.15 -45.00 120.00   83
 11  \w     60.00 109.00   1.00   16.00    --  105.15-111.00-150.00   49
 12  \w     39.00 121.00   1.00   16.00    --  105.15 -45.00 -30.00   82
 13  \w     40.00 109.00   1.00   16.00    --  105.15-111.00  30.00   69
 14  \w     51.00 104.00   1.00   16.00    --  105.15 -95.00  90.00   53
 15  \w    107.00 169.00   1.00   16.00    --  105.15  77.00 120.00   62
 16  \w     52.00 132.00   1.00   16.00    --  105.15 -77.00-150.00   80
;
_diffrn_measurement_device 'four-circle diffractometer'
_diffrn_measurement_device_type 'SuperNova, Dual, Cu at home/near, EosS2'
_diffrn_measurement_method '\w scans'
_diffrn_orient_matrix_type 'CrysAlisPro convention (1999,Acta A55,543-557)'
_diffrn_orient_matrix_UB_11 0.0320241000
_diffrn_orient_matrix_UB_12 -0.0513492000
_diffrn_orient_matrix_UB_13 -0.0446562000
_diffrn_orient_matrix_UB_21 -0.0109823000
_diffrn_orient_matrix_UB_22 0.0636528000
_diffrn_orient_matrix_UB_23 -0.0423047000
_diffrn_orient_matrix_UB_31 0.1324027000
_diffrn_orient_matrix_UB_32 0.0176988000
_diffrn_orient_matrix_UB_33 0.0227695000
_diffrn_radiation_monochromator mirror
_diffrn_radiation_probe x-ray
_diffrn_radiation_type 'Cu K\a'
_diffrn_radiation_wavelength 1.54184
_diffrn_reflns_av_R_equivalents 0.0131
_diffrn_reflns_av_unetI/netI 0.0129
_diffrn_reflns_Laue_measured_fraction_full 0.999
_diffrn_reflns_Laue_measured_fraction_max 0.999
_diffrn_reflns_limit_h_max 13
_diffrn_reflns_limit_h_min -6
_diffrn_reflns_limit_k_max 21
_diffrn_reflns_limit_k_min -21
_diffrn_reflns_limit_l_max 28
_diffrn_reflns_limit_l_min -28
_diffrn_reflns_number 13491
_diffrn_reflns_point_group_measured_fraction_full 0.999
_diffrn_reflns_point_group_measured_fraction_max 0.999
_diffrn_reflns_theta_full 66.594
_diffrn_reflns_theta_max 66.594
_diffrn_reflns_theta_min 3.763
_diffrn_source 'micro-focus sealed X-ray tube'
_diffrn_source_type 'SuperNova (Cu) X-ray Source'
_exptl_absorpt_coefficient_mu 2.550
_exptl_absorpt_correction_T_max 1.000
_exptl_absorpt_correction_T_min 0.689
_exptl_absorpt_correction_type gaussian
_exptl_absorpt_process_details
;
CrysAlisPro 1.171.42.67a (Rigaku Oxford Diffraction, 2022)
Numerical absorption correction based on gaussian integration over
a multifaceted crystal model
Empirical absorption correction using spherical harmonics,
implemented in SCALE3 ABSPACK scaling algorithm.
;
_exptl_crystal_colour colourless
_exptl_crystal_colour_primary colourless
_exptl_crystal_density_diffrn 1.338
_exptl_crystal_description block
_exptl_crystal_F_000 2104
_exptl_crystal_preparation 'Crystals grown by vapour diffusion of n-pentane into dichloromethane solution.'
_exptl_crystal_size_max 0.25
_exptl_crystal_size_mid 0.18
_exptl_crystal_size_min 0.1
_refine_diff_density_max 0.239
_refine_diff_density_min -0.359
_refine_diff_density_rms 0.042
_refine_ls_extinction_method none
_refine_ls_goodness_of_fit_ref 1.061
_refine_ls_hydrogen_treatment constr
_refine_ls_matrix_type full
_refine_ls_number_parameters 318
_refine_ls_number_reflns 4415
_refine_ls_number_restraints 0
_refine_ls_restrained_S_all 1.061
_refine_ls_R_factor_all 0.0359
_refine_ls_R_factor_gt 0.0343
_refine_ls_shift/su_max 0.001
_refine_ls_shift/su_mean 0.000
_refine_ls_structure_factor_coef Fsqd
_refine_ls_weighting_details 'w=1/[\s^2^(Fo^2^)+(0.0452P)^2^+4.8747P] where P=(Fo^2^+2Fc^2^)/3'
_refine_ls_weighting_scheme calc
_refine_ls_wR_factor_gt 0.0903
_refine_ls_wR_factor_ref 0.0914
_reflns_Friedel_coverage 0.000
_reflns_number_gt 4156
_reflns_number_total 4415
_reflns_threshold_expression 'I > 2\s(I)'
_cod_data_source_file d5ce00020c2.cif
_cod_data_source_block 1_DCM_pentane
_cod_depositor_comments 'Adding full bibliography for 7249942--7249945.cif.'
_cod_database_code 7249942
_shelx_shelxl_version_number 2018/3
_chemical_oxdiff_formula 'C60 H60 N12 Cl1 '
_chemical_oxdiff_usercomment 'jns261 nbu4cl'
_shelx_space_group_comment
;
The symmetry employed for this shelxl refinement is uniquely defined
by the following loop, which should always be used as a source of
symmetry information in preference to the above space-group names.
They are only intended as comments.
;
_shelx_estimated_absorpt_t_max 0.785
_shelx_estimated_absorpt_t_min 0.568
_reflns_odcompleteness_completeness 99.80
_reflns_odcompleteness_iscentric 1
_reflns_odcompleteness_theta 66.49
_olex2_refinement_description
;
1. Fixed Uiso
 At 1.2 times of:
  All C(H) groups, All C(H,H) groups
 At 1.5 times of:
  All C(H,H,H) groups
2.a Secondary CH2 refined with riding coordinates:
 C27(H27A,H27B), C13(H13A,H13B), C20(H20A,H20B)
2.b Aromatic/amide H refined with riding coordinates:
 C4(H4), C10(H10), C12(H12), C15(H15), C16(H16), C17(H17), C18(H18), C19(H19),
 C22(H22), C23(H23), C24(H24), C25(H25), C26(H26)
2.c Idealised Me refined as rotating group:
 C7(H7A,H7B,H7C), C8(H8A,H8B,H8C)
;
_ins_header
;
TITL jns2203 in C2/c 
REM C2/c (#15 in standard setting)
CELL 1.54184  11.576268  18.412665  24.131717  90.0000 103.2284  90.0000
ZERR    4.00   0.000112   0.000177   0.000254   0.0000   0.0010   0.0000
LATT  7
SYMM -x, y,-z+1/2 
SFAC C H N Cl
UNIT 240.00 240.00 48.00 4.00
REM  CrysAlisPro recorded range (K): Min=150.0; max=150.0; aver:150.0
TEMP -123
SIZE 0.10 0.18 0.25
TREF
HKLF 4
END
;
_olex2_submission_special_instructions 'No special instructions were received'
_oxdiff_exptl_absorpt_empirical_details
;
Empirical correction (ABSPACK) includes:
- Absorption correction using spherical harmonics
- Frame scaling
;
_oxdiff_exptl_absorpt_empirical_full_max 1.273
_oxdiff_exptl_absorpt_empirical_full_min 0.854

loop_
_space_group_symop_operation_xyz
'x, y, z'
'-x, y, -z+1/2'
'x+1/2, y+1/2, z'
'-x+1/2, y+1/2, -z+1/2'
'-x, -y, -z'
'x, -y, z-1/2'
'-x+1/2, -y+1/2, -z'
'x+1/2, -y+1/2, z-1/2'

loop_
_atom_site_label
_atom_site_type_symbol
_atom_site_fract_x
_atom_site_fract_y
_atom_site_fract_z
_atom_site_U_iso_or_equiv
_atom_site_adp_type
_atom_site_occupancy
_atom_site_site_symmetry_order
_atom_site_calc_flag
_atom_site_refinement_flags_posn
_atom_site_refinement_flags_adp
_atom_site_refinement_flags_occupancy
_atom_site_disorder_assembly
_atom_site_disorder_group
Cl1 Cl 0.56481(4) 0.05906(3) 1.06033(2) 0.04808(14) Uani 1 1 d . . . . .
Cl2 Cl 0.73637(5) 0.09647(3) 0.99356(3) 0.05764(16) Uani 1 1 d . . . . .
C27 C 0.69539(16) 0.03231(10) 1.03978(8) 0.0434(4) Uani 1 1 d . . . . .
H27A H 0.760669 0.026930 1.074093 0.052 Uiso 1 1 calc R U . . .
H27B H 0.682379 -0.015441 1.020505 0.052 Uiso 1 1 calc R U . . .
N1 N 0.78768(11) 0.25643(6) 0.85078(5) 0.0255(3) Uani 1 1 d . . . . .
N2 N 0.72354(11) 0.22576(7) 0.88288(6) 0.0280(3) Uani 1 1 d . . . . .
N3 N 0.63544(10) 0.27196(6) 0.88569(5) 0.0229(3) Uani 1 1 d . . . . .
N4 N 0.52465(10) 0.48124(6) 0.67299(5) 0.0207(2) Uani 1 1 d . . . . .
N5 N 0.45147(10) 0.52806(6) 0.64211(5) 0.0224(3) Uani 1 1 d . . . . .
N6 N 0.51597(10) 0.58692(6) 0.63588(5) 0.0195(2) Uani 1 1 d . . . . .
C1 C 0.93644(11) 0.42588(7) 0.75288(5) 0.0174(3) Uani 1 1 d . . . . .
C2 C 0.90413(11) 0.37554(7) 0.79046(5) 0.0178(3) Uani 1 1 d . . . . .
C3 C 0.78465(11) 0.37233(7) 0.79436(5) 0.0175(3) Uani 1 1 d . . . . .
C4 C 0.70236(11) 0.41815(7) 0.76042(6) 0.0176(3) Uani 1 1 d . . . . .
H4 H 0.621759 0.415558 0.762944 0.021 Uiso 1 1 calc R U . . .
C5 C 0.73396(11) 0.46775(7) 0.72283(5) 0.0172(3) Uani 1 1 d . . . . .
C6 C 0.85331(11) 0.47297(7) 0.71931(5) 0.0181(3) Uani 1 1 d . . . . .
C7 C 0.99611(12) 0.32575(8) 0.82520(6) 0.0245(3) Uani 1 1 d . . . . .
H7A H 0.991169 0.278022 0.806834 0.037 Uiso 1 1 calc R U . . .
H7B H 0.981720 0.320522 0.863476 0.037 Uiso 1 1 calc R U . . .
H7C H 1.075300 0.346302 0.827908 0.037 Uiso 1 1 calc R U . . .
C8 C 0.89227(12) 0.52647(8) 0.67994(7) 0.0268(3) Uani 1 1 d . . . . .
H8A H 0.832305 0.528836 0.643997 0.040 Uiso 1 1 calc R U . . .
H8B H 0.968148 0.510757 0.672452 0.040 Uiso 1 1 calc R U . . .
H8C H 0.901691 0.574584 0.697761 0.040 Uiso 1 1 calc R U . . .
C9 C 0.73997(12) 0.32268(7) 0.83287(6) 0.0188(3) Uani 1 1 d . . . . .
C10 C 0.64166(12) 0.33227(7) 0.85515(6) 0.0217(3) Uani 1 1 d . . . . .
H10 H 0.589483 0.372791 0.850042 0.026 Uiso 1 1 calc R U . . .
C11 C 0.63668(11) 0.51008(7) 0.68684(5) 0.0171(3) Uani 1 1 d . . . . .
C12 C 0.63089(12) 0.57812(7) 0.66263(6) 0.0207(3) Uani 1 1 d . . . . .
H12 H 0.694095 0.611575 0.664381 0.025 Uiso 1 1 calc R U . . .
C13 C 0.54378(13) 0.25136(8) 0.91597(7) 0.0273(3) Uani 1 1 d . . . . .
H13A H 0.514341 0.295513 0.931693 0.033 Uiso 1 1 calc R U . . .
H13B H 0.579180 0.219129 0.948230 0.033 Uiso 1 1 calc R U . . .
C14 C 0.44099(13) 0.21290(8) 0.87742(6) 0.0254(3) Uani 1 1 d . . . . .
C15 C 0.42575(14) 0.13835(8) 0.88211(7) 0.0291(3) Uani 1 1 d . . . . .
H15 H 0.479999 0.111460 0.910139 0.035 Uiso 1 1 calc R U . . .
C16 C 0.33196(15) 0.10306(9) 0.84617(7) 0.0352(4) Uani 1 1 d . . . . .
H16 H 0.322193 0.052168 0.849712 0.042 Uiso 1 1 calc R U . . .
C17 C 0.25280(15) 0.14159(10) 0.80531(7) 0.0363(4) Uani 1 1 d . . . . .
H17 H 0.188630 0.117264 0.780734 0.044 Uiso 1 1 calc R U . . .
C18 C 0.26693(15) 0.21570(10) 0.80013(7) 0.0395(4) Uani 1 1 d . . . . .
H18 H 0.212631 0.242206 0.771863 0.047 Uiso 1 1 calc R U . . .
C19 C 0.36024(15) 0.25137(9) 0.83615(7) 0.0350(4) Uani 1 1 d . . . . .
H19 H 0.369138 0.302346 0.832669 0.042 Uiso 1 1 calc R U . . .
C20 C 0.45916(13) 0.65084(7) 0.60494(6) 0.0229(3) Uani 1 1 d . . . . .
H20A H 0.520337 0.688213 0.604343 0.027 Uiso 1 1 calc R U . . .
H20B H 0.401745 0.671382 0.625443 0.027 Uiso 1 1 calc R U . . .
C21 C 0.39536(12) 0.63357(7) 0.54462(6) 0.0212(3) Uani 1 1 d . . . . .
C22 C 0.28216(14) 0.66066(8) 0.52353(7) 0.0306(3) Uani 1 1 d . . . . .
H22 H 0.243787 0.687988 0.547493 0.037 Uiso 1 1 calc R U . . .
C23 C 0.22481(17) 0.64768(10) 0.46707(8) 0.0466(5) Uani 1 1 d . . . . .
H23 H 0.147603 0.666733 0.452396 0.056 Uiso 1 1 calc R U . . .
C24 C 0.2798(2) 0.60727(10) 0.43243(8) 0.0537(6) Uani 1 1 d . . . . .
H24 H 0.240564 0.598620 0.393905 0.064 Uiso 1 1 calc R U . . .
C25 C 0.3908(2) 0.57965(10) 0.45362(8) 0.0503(5) Uani 1 1 d . . . . .
H25 H 0.428234 0.551313 0.429840 0.060 Uiso 1 1 calc R U . . .
C26 C 0.44894(16) 0.59276(9) 0.50947(7) 0.0344(4) Uani 1 1 d . . . . .
H26 H 0.526203 0.573589 0.523770 0.041 Uiso 1 1 calc R U . . .

loop_
_atom_site_aniso_label
_atom_site_aniso_U_11
_atom_site_aniso_U_22
_atom_site_aniso_U_33
_atom_site_aniso_U_23
_atom_site_aniso_U_13
_atom_site_aniso_U_12
Cl1 0.0432(3) 0.0514(3) 0.0492(3) -0.0111(2) 0.0097(2) 0.0045(2)
Cl2 0.0449(3) 0.0587(3) 0.0707(3) 0.0107(2) 0.0161(2) 0.0079(2)
C27 0.0352(9) 0.0392(10) 0.0510(11) -0.0008(8) -0.0004(8) 0.0089(8)
N1 0.0229(6) 0.0201(6) 0.0357(7) 0.0079(5) 0.0113(5) 0.0041(5)
N2 0.0246(6) 0.0227(6) 0.0393(7) 0.0099(5) 0.0128(5) 0.0051(5)
N3 0.0217(6) 0.0201(6) 0.0290(6) 0.0052(5) 0.0098(5) 0.0020(5)
N4 0.0152(6) 0.0202(6) 0.0250(6) 0.0027(5) 0.0010(4) -0.0010(4)
N5 0.0165(6) 0.0202(6) 0.0283(6) 0.0037(5) 0.0003(5) -0.0013(4)
N6 0.0169(6) 0.0170(5) 0.0222(6) 0.0017(4) -0.0007(4) -0.0002(4)
C1 0.0139(7) 0.0183(6) 0.0194(6) -0.0035(5) 0.0025(5) -0.0009(5)
C2 0.0159(6) 0.0174(6) 0.0193(6) -0.0013(5) 0.0024(5) 0.0005(5)
C3 0.0165(6) 0.0163(6) 0.0197(6) -0.0012(5) 0.0042(5) 0.0001(5)
C4 0.0127(6) 0.0177(6) 0.0223(6) -0.0005(5) 0.0039(5) -0.0009(5)
C5 0.0148(6) 0.0163(6) 0.0194(6) -0.0012(5) 0.0014(5) -0.0002(5)
C6 0.0159(7) 0.0182(6) 0.0199(6) -0.0010(5) 0.0031(5) -0.0018(5)
C7 0.0166(7) 0.0276(7) 0.0289(7) 0.0071(6) 0.0045(6) 0.0031(6)
C8 0.0170(7) 0.0302(8) 0.0336(8) 0.0113(6) 0.0067(6) 0.0005(6)
C9 0.0171(6) 0.0167(6) 0.0224(7) 0.0009(5) 0.0038(5) 0.0009(5)
C10 0.0213(7) 0.0167(6) 0.0279(7) 0.0035(5) 0.0074(6) 0.0024(5)
C11 0.0139(6) 0.0177(6) 0.0192(6) -0.0007(5) 0.0027(5) -0.0010(5)
C12 0.0151(6) 0.0205(7) 0.0241(7) 0.0011(5) -0.0004(5) -0.0025(5)
C13 0.0276(8) 0.0275(8) 0.0304(7) 0.0058(6) 0.0143(6) 0.0000(6)
C14 0.0238(7) 0.0275(7) 0.0292(7) 0.0045(6) 0.0149(6) 0.0021(6)
C15 0.0279(8) 0.0269(8) 0.0347(8) 0.0051(6) 0.0118(6) 0.0040(6)
C16 0.0361(9) 0.0289(8) 0.0436(9) -0.0020(7) 0.0155(7) -0.0016(7)
C17 0.0312(8) 0.0477(10) 0.0318(8) -0.0053(7) 0.0111(7) -0.0048(7)
C18 0.0334(9) 0.0492(10) 0.0353(9) 0.0114(8) 0.0068(7) 0.0040(8)
C19 0.0335(9) 0.0316(9) 0.0410(9) 0.0115(7) 0.0107(7) 0.0013(7)
C20 0.0231(7) 0.0162(6) 0.0264(7) 0.0017(5) -0.0003(6) 0.0024(5)
C21 0.0224(7) 0.0165(6) 0.0234(7) 0.0041(5) 0.0025(5) -0.0026(5)
C22 0.0253(8) 0.0273(8) 0.0355(8) 0.0059(6) -0.0010(6) 0.0005(6)
C23 0.0420(10) 0.0383(10) 0.0455(10) 0.0116(8) -0.0191(8) -0.0072(8)
C24 0.0881(16) 0.0329(9) 0.0270(9) 0.0033(7) -0.0142(9) -0.0107(10)
C25 0.0896(16) 0.0347(10) 0.0274(9) -0.0011(7) 0.0150(10) 0.0034(10)
C26 0.0423(9) 0.0323(8) 0.0302(8) 0.0037(7) 0.0114(7) 0.0060(7)

loop_
_atom_type_symbol
_atom_type_description
_atom_type_scat_dispersion_real
_atom_type_scat_dispersion_imag
_atom_type_scat_source
C C 0.0181 0.0091 'International Tables Vol C Tables 4.2.6.8 and 6.1.1.4'
H H 0.0000 0.0000 'International Tables Vol C Tables 4.2.6.8 and 6.1.1.4'
Cl Cl 0.3639 0.7018 'International Tables Vol C Tables 4.2.6.8 and 6.1.1.4'
N N 0.0311 0.0180 'International Tables Vol C Tables 4.2.6.8 and 6.1.1.4'

loop_
_exptl_crystal_face_index_h
_exptl_crystal_face_index_k
_exptl_crystal_face_index_l
_exptl_crystal_face_perp_dist
-1 0 -15 0.0642
1 0 15 0.0313
5 8 3 0.0447
4 -10 -1 0.0636
-7 -10 4 0.1119
-7 2 -1 0.1022
1 12 2 0.0524

loop_
_geom_angle_atom_site_label_1
_geom_angle_atom_site_label_2
_geom_angle_atom_site_label_3
_geom_angle
_geom_angle_site_symmetry_1
_geom_angle_site_symmetry_3
_geom_angle_publ_flag
Cl1 C27 H27A 109.4 . . ?
Cl1 C27 H27B 109.4 . . ?
Cl2 C27 Cl1 111.26(10) . . ?
Cl2 C27 H27A 109.4 . . ?
Cl2 C27 H27B 109.4 . . ?
H27A C27 H27B 108.0 . . ?
N2 N1 C9 109.09(11) . . ?
N1 N2 N3 107.19(11) . . ?
N2 N3 C10 111.07(11) . . ?
N2 N3 C13 120.36(11) . . ?
C10 N3 C13 128.43(12) . . ?
N5 N4 C11 109.60(11) . . ?
N4 N5 N6 106.85(10) . . ?
N5 N6 C12 111.22(11) . . ?
N5 N6 C20 120.55(11) . . ?
C12 N6 C20 128.19(12) . . ?
C2 C1 C1 117.92(11) . 2_756 ?
C2 C1 C6 122.01(12) . . ?
C6 C1 C1 120.00(11) . 2_756 ?
C1 C2 C3 118.74(12) . . ?
C1 C2 C7 120.12(12) . . ?
C3 C2 C7 121.14(12) . . ?
C2 C3 C9 123.90(12) . . ?
C4 C3 C2 119.09(12) . . ?
C4 C3 C9 117.01(12) . . ?
C3 C4 H4 118.8 . . ?
C3 C4 C5 122.31(12) . . ?
C5 C4 H4 118.8 . . ?
C4 C5 C6 119.45(12) . . ?
C4 C5 C11 116.74(12) . . ?
C6 C5 C11 123.75(12) . . ?
C1 C6 C5 118.37(12) . . ?
C1 C6 C8 120.13(12) . . ?
C5 C6 C8 121.49(12) . . ?
C2 C7 H7A 109.5 . . ?
C2 C7 H7B 109.5 . . ?
C2 C7 H7C 109.5 . . ?
H7A C7 H7B 109.5 . . ?
H7A C7 H7C 109.5 . . ?
H7B C7 H7C 109.5 . . ?
C6 C8 H8A 109.5 . . ?
C6 C8 H8B 109.5 . . ?
C6 C8 H8C 109.5 . . ?
H8A C8 H8B 109.5 . . ?
H8A C8 H8C 109.5 . . ?
H8B C8 H8C 109.5 . . ?
N1 C9 C3 125.17(12) . . ?
N1 C9 C10 107.52(12) . . ?
C10 C9 C3 127.25(12) . . ?
N3 C10 C9 105.12(12) . . ?
N3 C10 H10 127.4 . . ?
C9 C10 H10 127.4 . . ?
N4 C11 C5 119.38(11) . . ?
N4 C11 C12 107.31(11) . . ?
C12 C11 C5 133.30(12) . . ?
N6 C12 C11 105.02(12) . . ?
N6 C12 H12 127.5 . . ?
C11 C12 H12 127.5 . . ?
N3 C13 H13A 109.3 . . ?
N3 C13 H13B 109.3 . . ?
N3 C13 C14 111.83(12) . . ?
H13A C13 H13B 107.9 . . ?
C14 C13 H13A 109.3 . . ?
C14 C13 H13B 109.3 . . ?
C15 C14 C13 120.62(14) . . ?
C15 C14 C19 118.87(15) . . ?
C19 C14 C13 120.50(14) . . ?
C14 C15 H15 119.8 . . ?
C16 C15 C14 120.46(15) . . ?
C16 C15 H15 119.8 . . ?
C15 C16 H16 119.9 . . ?
C17 C16 C15 120.22(16) . . ?
C17 C16 H16 119.9 . . ?
C16 C17 H17 120.0 . . ?
C16 C17 C18 119.94(16) . . ?
C18 C17 H17 120.0 . . ?
C17 C18 H18 119.9 . . ?
C17 C18 C19 120.12(16) . . ?
C19 C18 H18 119.9 . . ?
C14 C19 H19 119.8 . . ?
C18 C19 C14 120.40(15) . . ?
C18 C19 H19 119.8 . . ?
N6 C20 H20A 109.1 . . ?
N6 C20 H20B 109.1 . . ?
N6 C20 C21 112.70(11) . . ?
H20A C20 H20B 107.8 . . ?
C21 C20 H20A 109.1 . . ?
C21 C20 H20B 109.1 . . ?
C22 C21 C20 119.47(13) . . ?
C26 C21 C20 121.18(13) . . ?
C26 C21 C22 119.33(14) . . ?
C21 C22 H22 120.1 . . ?
C21 C22 C23 119.77(17) . . ?
C23 C22 H22 120.1 . . ?
C22 C23 H23 119.9 . . ?
C24 C23 C22 120.20(17) . . ?
C24 C23 H23 119.9 . . ?
C23 C24 H24 120.0 . . ?
C25 C24 C23 119.90(16) . . ?
C25 C24 H24 120.0 . . ?
C24 C25 H25 119.8 . . ?
C24 C25 C26 120.33(18) . . ?
C26 C25 H25 119.8 . . ?
C21 C26 C25 120.45(17) . . ?
C21 C26 H26 119.8 . . ?
C25 C26 H26 119.8 . . ?

loop_
_geom_bond_atom_site_label_1
_geom_bond_atom_site_label_2
_geom_bond_distance
_geom_bond_site_symmetry_2
_geom_bond_publ_flag
Cl1 C27 1.7654(19) . ?
Cl2 C27 1.763(2) . ?
C27 H27A 0.9900 . ?
C27 H27B 0.9900 . ?
N1 N2 1.3165(17) . ?
N1 C9 1.3678(18) . ?
N2 N3 1.3417(17) . ?
N3 C10 1.3438(18) . ?
N3 C13 1.4693(18) . ?
N4 N5 1.3142(16) . ?
N4 C11 1.3702(17) . ?
N5 N6 1.3439(16) . ?
N6 C12 1.3490(18) . ?
N6 C20 1.4663(17) . ?
C1 C1 1.509(2) 2_756 ?
C1 C2 1.4060(19) . ?
C1 C6 1.4062(19) . ?
C2 C3 1.4088(18) . ?
C2 C7 1.5063(18) . ?
C3 C4 1.3903(18) . ?
C3 C9 1.4788(18) . ?
C4 H4 0.9500 . ?
C4 C5 1.3939(19) . ?
C5 C6 1.4068(18) . ?
C5 C11 1.4772(18) . ?
C6 C8 1.5075(19) . ?
C7 H7A 0.9800 . ?
C7 H7B 0.9800 . ?
C7 H7C 0.9800 . ?
C8 H8A 0.9800 . ?
C8 H8B 0.9800 . ?
C8 H8C 0.9800 . ?
C9 C10 1.3769(19) . ?
C10 H10 0.9500 . ?
C11 C12 1.3774(19) . ?
C12 H12 0.9500 . ?
C13 H13A 0.9900 . ?
C13 H13B 0.9900 . ?
C13 C14 1.509(2) . ?
C14 C15 1.392(2) . ?
C14 C19 1.393(2) . ?
C15 H15 0.9500 . ?
C15 C16 1.386(2) . ?
C16 H16 0.9500 . ?
C16 C17 1.379(3) . ?
C17 H17 0.9500 . ?
C17 C18 1.383(3) . ?
C18 H18 0.9500 . ?
C18 C19 1.387(3) . ?
C19 H19 0.9500 . ?
C20 H20A 0.9900 . ?
C20 H20B 0.9900 . ?
C20 C21 1.5078(19) . ?
C21 C22 1.386(2) . ?
C21 C26 1.382(2) . ?
C22 H22 0.9500 . ?
C22 C23 1.393(2) . ?
C23 H23 0.9500 . ?
C23 C24 1.378(3) . ?
C24 H24 0.9500 . ?
C24 C25 1.369(3) . ?
C25 H25 0.9500 . ?
C25 C26 1.383(3) . ?
C26 H26 0.9500 . ?

loop_
_geom_torsion_atom_site_label_1
_geom_torsion_atom_site_label_2
_geom_torsion_atom_site_label_3
_geom_torsion_atom_site_label_4
_geom_torsion
_geom_torsion_site_symmetry_1
_geom_torsion_site_symmetry_2
_geom_torsion_site_symmetry_3
_geom_torsion_site_symmetry_4
_geom_torsion_publ_flag
N1 N2 N3 C10 0.48(17) . . . . ?
N1 N2 N3 C13 176.40(12) . . . . ?
N1 C9 C10 N3 0.53(16) . . . . ?
N2 N1 C9 C3 -177.71(13) . . . . ?
N2 N1 C9 C10 -0.26(16) . . . . ?
N2 N3 C10 C9 -0.63(16) . . . . ?
N2 N3 C13 C14 -88.90(16) . . . . ?
N3 C13 C14 C15 106.37(15) . . . . ?
N3 C13 C14 C19 -73.09(17) . . . . ?
N4 N5 N6 C12 0.14(15) . . . . ?
N4 N5 N6 C20 -177.78(12) . . . . ?
N4 C11 C12 N6 0.41(15) . . . . ?
N5 N4 C11 C5 178.50(11) . . . . ?
N5 N4 C11 C12 -0.35(15) . . . . ?
N5 N6 C12 C11 -0.34(15) . . . . ?
N5 N6 C20 C21 -58.08(17) . . . . ?
N6 C20 C21 C22 134.44(14) . . . . ?
N6 C20 C21 C26 -47.26(18) . . . . ?
C1 C1 C2 C3 -176.97(12) 2_756 . . . ?
C1 C1 C2 C7 2.40(19) 2_756 . . . ?
C1 C1 C6 C5 175.44(11) 2_756 . . . ?
C1 C1 C6 C8 -3.45(19) 2_756 . . . ?
C1 C2 C3 C4 0.93(19) . . . . ?
C1 C2 C3 C9 -178.98(12) . . . . ?
C2 C1 C6 C5 -1.57(19) . . . . ?
C2 C1 C6 C8 179.53(13) . . . . ?
C2 C3 C4 C5 -0.5(2) . . . . ?
C2 C3 C9 N1 -28.8(2) . . . . ?
C2 C3 C9 C10 154.22(14) . . . . ?
C3 C4 C5 C6 -1.0(2) . . . . ?
C3 C4 C5 C11 176.48(12) . . . . ?
C3 C9 C10 N3 177.91(13) . . . . ?
C4 C3 C9 N1 151.25(13) . . . . ?
C4 C3 C9 C10 -25.7(2) . . . . ?
C4 C5 C6 C1 1.98(19) . . . . ?
C4 C5 C6 C8 -179.13(13) . . . . ?
C4 C5 C11 N4 -27.42(18) . . . . ?
C4 C5 C11 C12 151.08(15) . . . . ?
C5 C11 C12 N6 -178.22(14) . . . . ?
C6 C1 C2 C3 0.11(19) . . . . ?
C6 C1 C2 C7 179.47(12) . . . . ?
C6 C5 C11 N4 149.94(13) . . . . ?
C6 C5 C11 C12 -31.6(2) . . . . ?
C7 C2 C3 C4 -178.43(12) . . . . ?
C7 C2 C3 C9 1.7(2) . . . . ?
C9 N1 N2 N3 -0.12(16) . . . . ?
C9 C3 C4 C5 179.42(12) . . . . ?
C10 N3 C13 C14 86.24(18) . . . . ?
C11 N4 N5 N6 0.14(15) . . . . ?
C11 C5 C6 C1 -175.31(12) . . . . ?
C11 C5 C6 C8 3.6(2) . . . . ?
C12 N6 C20 C21 124.39(15) . . . . ?
C13 N3 C10 C9 -176.14(13) . . . . ?
C13 C14 C15 C16 -179.26(14) . . . . ?
C13 C14 C19 C18 178.94(15) . . . . ?
C14 C15 C16 C17 0.1(2) . . . . ?
C15 C14 C19 C18 -0.5(2) . . . . ?
C15 C16 C17 C18 0.0(2) . . . . ?
C16 C17 C18 C19 -0.3(3) . . . . ?
C17 C18 C19 C14 0.6(3) . . . . ?
C19 C14 C15 C16 0.2(2) . . . . ?
C20 N6 C12 C11 177.37(13) . . . . ?
C20 C21 C22 C23 177.11(14) . . . . ?
C20 C21 C26 C25 -177.64(16) . . . . ?
C21 C22 C23 C24 0.8(3) . . . . ?
C22 C21 C26 C25 0.7(2) . . . . ?
C22 C23 C24 C25 0.2(3) . . . . ?
C23 C24 C25 C26 -0.8(3) . . . . ?
C24 C25 C26 C21 0.3(3) . . . . ?
C26 C21 C22 C23 -1.2(2) . . . . ?

loop_
_exptl_oxdiff_crystal_face_indexfrac_h
_exptl_oxdiff_crystal_face_indexfrac_k
_exptl_oxdiff_crystal_face_indexfrac_l
_exptl_oxdiff_crystal_face_x
_exptl_oxdiff_crystal_face_y
_exptl_oxdiff_crystal_face_z
-1.0000 0.0001 -15.0000 0.6378 0.6456 -0.4739
1.0000 -0.0001 15.0000 -0.6378 -0.6456 0.4739
4.9999 7.7001 3.0005 -0.3693 0.3083 0.8666
4.0001 -10.0000 -1.0004 0.6863 -0.6381 0.3299
-7.0999 -10.1001 3.8993 0.1171 -0.7299 -1.0300
-7.0000 2.0000 -1.0001 -0.2822 0.2465 -0.9142
0.9999 12.0001 2.0006 -0.6735 0.6682 0.3903
